data_1558019
loop_
_publ_author_name
'M\"uller, Matthias'
'Karttunen, Antti J.'
'Buchner, Magnus R.'

_publ_section_title
;
 Speciation of Be2+ in acidic liquid ammonia and formation of tetra- and
 octanuclear beryllium amido clusters
;
_journal_issue 21
_journal_name_full 'Chemical Science'
_journal_page_first 5415
_journal_page_last 5422
_journal_paper_doi 10.1039/D0SC01112F
_journal_volume 11
_journal_year 2020
_chemical_formula_sum 'C8 H16 Be N6'
_chemical_formula_weight 205.28
_space_group_crystal_system tetragonal
_space_group_IT_number 94
_space_group_name_Hall 'P 4n 2n'
_space_group_name_H-M_alt 'P 42 21 2'
_atom_sites_solution_hydrogens mixed
_audit_creation_method SHELXL-2014/7
_audit_update_record
;
2020-02-06 deposited with the CCDC.	2020-05-04 downloaded from the CCDC.
;
_cell_angle_alpha 90
_cell_angle_beta 90
_cell_angle_gamma 90
_cell_formula_units_Z 2
_cell_length_a 9.9478(3)
_cell_length_b 9.9478(3)
_cell_length_c 5.4077(3)
_cell_measurement_reflns_used 4208
_cell_measurement_temperature 100(2)
_cell_measurement_theta_max 151.23
_cell_measurement_theta_min 12.58
_cell_volume 535.14(4)
_computing_structure_refinement 'SHELXL-2014/7 (Sheldrick, 2014)'
_diffrn_ambient_temperature 100(2)
_diffrn_detector_area_resol_mean 5.81
_diffrn_measured_fraction_theta_full 1.000
_diffrn_measured_fraction_theta_max 0.989
_diffrn_measurement_device_type 'STOE STADIVARI'
_diffrn_measurement_method 'rotation method, \w scans'
_diffrn_radiation_type CuK\a
_diffrn_radiation_wavelength 1.54178
_diffrn_reflns_av_R_equivalents 0.0413
_diffrn_reflns_av_unetI/netI 0.0231
_diffrn_reflns_Laue_measured_fraction_full 1.000
_diffrn_reflns_Laue_measured_fraction_max 0.989
_diffrn_reflns_limit_h_max 12
_diffrn_reflns_limit_h_min -10
_diffrn_reflns_limit_k_max 12
_diffrn_reflns_limit_k_min -11
_diffrn_reflns_limit_l_max 4
_diffrn_reflns_limit_l_min -6
_diffrn_reflns_number 3136
_diffrn_reflns_point_group_measured_fraction_full 1.000
_diffrn_reflns_point_group_measured_fraction_max 0.991
_diffrn_reflns_theta_full 67.679
_diffrn_reflns_theta_max 75.716
_diffrn_reflns_theta_min 6.292
_diffrn_source 'GeniX 3D HF Cu'
_exptl_absorpt_coefficient_mu 0.667
_exptl_absorpt_correction_type none
_exptl_crystal_colour colorless
_exptl_crystal_density_diffrn 1.274
_exptl_crystal_description block
_exptl_crystal_F_000 220
_exptl_crystal_size_max 0.06
_exptl_crystal_size_mid 0.06
_exptl_crystal_size_min 0.06
_refine_diff_density_max 0.148
_refine_diff_density_min -0.147
_refine_diff_density_rms 0.039
_refine_ls_abs_structure_details
;
 Refined as an inversion twin.
;
_refine_ls_abs_structure_Flack 0.2(11)
_refine_ls_extinction_method none
_refine_ls_goodness_of_fit_ref 1.083
_refine_ls_hydrogen_treatment mixed
_refine_ls_matrix_type full
_refine_ls_number_parameters 42
_refine_ls_number_reflns 555
_refine_ls_number_restraints 0
_refine_ls_restrained_S_all 1.083
_refine_ls_R_factor_all 0.0443
_refine_ls_R_factor_gt 0.0369
_refine_ls_shift/su_max 0.000
_refine_ls_shift/su_mean 0.000
_refine_ls_structure_factor_coef Fsqd
_refine_ls_weighting_details 'w=1/[\s^2^(Fo^2^)+(0.0651P)^2^+0.0470P] where P=(Fo^2^+2Fc^2^)/3'
_refine_ls_weighting_scheme calc
_refine_ls_wR_factor_gt 0.0954
_refine_ls_wR_factor_ref 0.0996
_reflns_Friedel_coverage 0.552
_reflns_Friedel_fraction_full 1.000
_reflns_Friedel_fraction_max 0.995
_reflns_number_gt 484
_reflns_number_total 555
_reflns_threshold_expression 'I > 2\s(I)'
_cod_data_source_file d0sc01112f2.cif
_cod_data_source_block 4
_cod_depositor_comments
;Adding full bibliography for 1558013--1558021.cif.

 Adding full bibliography for 1558013--1558021.cif.
;
_cod_database_code 1558019
_shelx_shelxl_version_number 2014/7
_shelx_space_group_comment
;
The symmetry employed for this shelxl refinement is uniquely defined
by the following loop, which should always be used as a source of
symmetry information in preference to the above space-group names.
They are only intended as comments.
;

loop_
_space_group_symop_operation_xyz
'x, y, z'
'-x, -y, z'
'-y+1/2, x+1/2, z+1/2'
'y+1/2, -x+1/2, z+1/2'
'-x+1/2, y+1/2, -z+1/2'
'x+1/2, -y+1/2, -z+1/2'
'y, x, -z'
'-y, -x, -z'

loop_
_atom_site_label
_atom_site_type_symbol
_atom_site_fract_x
_atom_site_fract_y
_atom_site_fract_z
_atom_site_U_iso_or_equiv
_atom_site_adp_type
_atom_site_occupancy
_atom_site_site_symmetry_order
_atom_site_calc_flag
_atom_site_refinement_flags_posn
_atom_site_refinement_flags_adp
_atom_site_refinement_flags_occupancy
_atom_site_disorder_assembly
_atom_site_disorder_group
N1 N 0.35858(15) 0.51531(17) 0.3292(3) 0.0219(5) Uani 1 1 d . . . . .
H1 H 0.336(3) 0.455(3) 0.215(5) 0.031(7) Uiso 1 1 d . . . . .
Be1 Be 0.5000 0.5000 0.5000 0.0205(10) Uani 1 4 d S T P . .
C1 C 0.27281(19) 0.61413(18) 0.3414(4) 0.0206(5) Uani 1 1 d . . . . .
N2 N 0.28001(16) 0.71999(16) 0.5000 0.0226(6) Uani 1 2 d S T P . .
C2 C 0.1535(2) 0.6158(2) 0.1703(5) 0.0266(5) Uani 1 1 d . . . . .
H2A H 0.0858 0.6784 0.2339 0.040 Uiso 1 1 calc R U . . .
H2B H 0.1149 0.5253 0.1603 0.040 Uiso 1 1 calc R U . . .
H2C H 0.1822 0.6447 0.0053 0.040 Uiso 1 1 calc R U . . .

loop_
_atom_site_aniso_label
_atom_site_aniso_U_11
_atom_site_aniso_U_22
_atom_site_aniso_U_33
_atom_site_aniso_U_23
_atom_site_aniso_U_13
_atom_site_aniso_U_12
N1 0.0235(9) 0.0230(9) 0.0193(9) -0.0012(8) -0.0003(8) -0.0015(6)
Be1 0.0208(14) 0.0208(14) 0.020(2) 0.000 0.000 0.0003(19)
C1 0.0201(9) 0.0227(9) 0.0191(9) 0.0058(8) 0.0042(9) -0.0038(7)
N2 0.0216(7) 0.0216(7) 0.0246(12) 0.0032(7) 0.0032(7) 0.0011(9)
C2 0.0215(10) 0.0297(10) 0.0287(11) 0.0039(11) -0.0005(11) -0.0004(8)

loop_
_atom_type_symbol
_atom_type_description
_atom_type_scat_dispersion_real
_atom_type_scat_dispersion_imag
_atom_type_scat_source
C C 0.0181 0.0091 'International Tables Vol C Tables 4.2.6.8 and 6.1.1.4'
H H 0.0000 0.0000 'International Tables Vol C Tables 4.2.6.8 and 6.1.1.4'
Be Be 0.0038 0.0014 'International Tables Vol C Tables 4.2.6.8 and 6.1.1.4'
N N 0.0311 0.0180 'International Tables Vol C Tables 4.2.6.8 and 6.1.1.4'

loop_
_geom_angle_atom_site_label_1
_geom_angle_atom_site_label_2
_geom_angle_atom_site_label_3
_geom_angle
_geom_angle_site_symmetry_1
_geom_angle_site_symmetry_3
_geom_angle_publ_flag
C1 N1 Be1 125.82(15) . . ?
C1 N1 H1 112.5(17) . . ?
Be1 N1 H1 121.6(17) . . ?
N1 Be1 N1 98.55(12) . 8_666 ?
N1 Be1 N1 113.73(12) . 2_665 ?
N1 Be1 N1 116.67(11) 8_666 2_665 ?
N1 Be1 N1 116.67(11) . 7_556 ?
N1 Be1 N1 113.73(12) 8_666 7_556 ?
N1 Be1 N1 98.55(12) 2_665 7_556 ?
N1 C1 N2 125.56(19) . . ?
N1 C1 C2 119.55(19) . . ?
N2 C1 C2 114.89(18) . . ?
C1 N2 C1 118.6(2) 8_666 . ?
C1 C2 H2A 109.5 . . ?
C1 C2 H2B 109.5 . . ?
H2A C2 H2B 109.5 . . ?
C1 C2 H2C 109.5 . . ?
H2A C2 H2C 109.5 . . ?
H2B C2 H2C 109.5 . . ?

loop_
_geom_bond_atom_site_label_1
_geom_bond_atom_site_label_2
_geom_bond_distance
_geom_bond_site_symmetry_2
_geom_bond_publ_flag
N1 C1 1.303(2) . ?
N1 Be1 1.6897(17) . ?
N1 H1 0.89(3) . ?
Be1 N1 1.6898(17) 8_666 ?
Be1 N1 1.6898(17) 2_665 ?
Be1 N1 1.6898(17) 7_556 ?
C1 N2 1.360(2) . ?
C1 C2 1.505(3) . ?
N2 C1 1.360(2) 8_666 ?
C2 H2A 0.9800 . ?
C2 H2B 0.9800 . ?
C2 H2C 0.9800 . ?
